data_7034883
loop_
_publ_author_name
'Z\'amostn\'a, Lada'
'Sander, Stefan'
'Braun, Thomas'
'Laubenstein, Reik'
'Braun, Beatrice'
'Herrmann, Roy'
'Kl\"aring, Paul'

_publ_section_title
;
 Synthesis and structure of rhodium(i) silyl carbonyl complexes:
 photochemical C-F and C-H bond activation of fluorinated aromatic
 compounds.
;
_journal_issue 20
_journal_name_full 'Dalton transactions (Cambridge, England : 2003)'
_journal_page_first 9450
_journal_page_last 9469
_journal_paper_doi 10.1039/c5dt00819k
_journal_volume 44
_journal_year 2015
_chemical_formula_moiety 'C21 H32 F5 O P2 Rh'
_chemical_formula_sum 'C21 H32 F5 O P2 Rh'
_chemical_formula_weight 560.32
_chemical_name_systematic
; 
 ? 
;
_space_group_IT_number 19
_symmetry_cell_setting orthorhombic
_symmetry_space_group_name_Hall 'P 2ac 2ab'
_symmetry_space_group_name_H-M 'P 21 21 21'
_atom_sites_solution_hydrogens geom
_atom_sites_solution_primary direct
_atom_sites_solution_secondary difmap
_audit_creation_method SHELXL-97
_audit_update_record
;
2015-02-17 deposited with the CCDC.
2015-04-17 downloaded from the CCDC.
;
_cell_angle_alpha 90.00
_cell_angle_beta 90.00
_cell_angle_gamma 90.00
_cell_formula_units_Z 4
_cell_length_a 7.8101(2)
_cell_length_b 16.5834(4)
_cell_length_c 18.9331(7)
_cell_measurement_reflns_used 49503
_cell_measurement_temperature 100(2)
_cell_measurement_theta_max 28.29
_cell_measurement_theta_min 3.26
_cell_volume 2452.18(13)
_computing_cell_refinement 'X-AREA (Stoe & Cie, 2002)'
_computing_data_collection 'X-AREA (Stoe & Cie, 2002)'
_computing_data_reduction 'X-RED (Stoe & Cie, 2002)'
_computing_molecular_graphics 'PLATON, 1990'
_computing_publication_material 'PLATON, 1990'
_computing_structure_refinement 'SHELXL97 (Sheldrick, 1997)'
_computing_structure_solution 'SHELXS97 (Sheldrick, 1997)'
_diffrn_ambient_temperature 100(2)
_diffrn_measured_fraction_theta_full 0.997
_diffrn_measured_fraction_theta_max 0.997
_diffrn_measurement_device_type 'STOE IPDS2theta'
_diffrn_measurement_method 'rotation method'
_diffrn_radiation_monochromator graphite
_diffrn_radiation_source 'fine-focus sealed tube'
_diffrn_radiation_type MoK\a
_diffrn_radiation_wavelength 0.71073
_diffrn_reflns_av_R_equivalents 0.0386
_diffrn_reflns_av_sigmaI/netI 0.0262
_diffrn_reflns_limit_h_max 9
_diffrn_reflns_limit_h_min -10
_diffrn_reflns_limit_k_max 20
_diffrn_reflns_limit_k_min -21
_diffrn_reflns_limit_l_max 24
_diffrn_reflns_limit_l_min -24
_diffrn_reflns_number 25730
_diffrn_reflns_theta_full 27.50
_diffrn_reflns_theta_max 27.50
_diffrn_reflns_theta_min 3.27
_diffrn_standards_decay_% 'no decay'
_exptl_absorpt_coefficient_mu 0.875
_exptl_absorpt_correction_T_max 0.8727
_exptl_absorpt_correction_T_min 0.6789
_exptl_absorpt_correction_type multi-scan
_exptl_absorpt_process_details 'Spek, 2003'
_exptl_crystal_colour red
_exptl_crystal_density_diffrn 1.518
_exptl_crystal_density_method 'not measured'
_exptl_crystal_description rod
_exptl_crystal_F_000 1144
_exptl_crystal_size_max 0.48
_exptl_crystal_size_mid 0.20
_exptl_crystal_size_min 0.16
_refine_diff_density_max 0.820
_refine_diff_density_min -0.794
_refine_diff_density_rms 0.064
_refine_ls_abs_structure_details 'Flack H D (1983), Acta Cryst. A39, 876-881'
_refine_ls_abs_structure_Flack 0.00(2)
_refine_ls_extinction_method none
_refine_ls_goodness_of_fit_ref 1.042
_refine_ls_hydrogen_treatment constr
_refine_ls_matrix_type full
_refine_ls_number_parameters 279
_refine_ls_number_reflns 5630
_refine_ls_number_restraints 0
_refine_ls_restrained_S_all 1.042
_refine_ls_R_factor_all 0.0318
_refine_ls_R_factor_gt 0.0285
_refine_ls_shift/su_max 0.001
_refine_ls_shift/su_mean 0.000
_refine_ls_structure_factor_coef Fsqd
_refine_ls_weighting_details 'calc w=1/[\s^2^(Fo^2^)+(0.0392P)^2^+0.9154P] where P=(Fo^2^+2Fc^2^)/3'
_refine_ls_weighting_scheme calc
_refine_ls_wR_factor_gt 0.0663
_refine_ls_wR_factor_ref 0.0675
_reflns_number_gt 5308
_reflns_number_total 5630
_reflns_threshold_expression >2sigma(I)
_cod_data_source_file c5dt00819k2.cif
_cod_data_source_block complex12_lz282
_cod_depositor_comments
;
The following automatic conversions were performed:

'_symmetry_cell_setting' value 'Orthorhombic' changed to
'orthorhombic' according to
/usr/data/users/saulius/crontab/automatic-downloads/rss-feeds/RSC/lib/dictionaries/cif_core.dic
dictionary named 'cif_core.dic' version 2.4.2 from 2011-04-26.

Automatic conversion script
Id: cif_fix_values 3271 2015-04-21 07:52:19Z andrius 

 Adding full bibliography for 7034874--7034883.cif.
;
_cod_database_code 7034883

loop_
_symmetry_equiv_pos_as_xyz
'x, y, z'
'-x+1/2, -y, z+1/2'
'x+1/2, -y+1/2, -z'
'-x, y+1/2, -z+1/2'

loop_
_atom_site_label
_atom_site_type_symbol
_atom_site_fract_x
_atom_site_fract_y
_atom_site_fract_z
_atom_site_U_iso_or_equiv
_atom_site_adp_type
_atom_site_occupancy
_atom_site_symmetry_multiplicity
_atom_site_calc_flag
_atom_site_refinement_flags
Rh1 Rh 0.26064(3) 0.116508(12) 0.297366(10) 0.02165(6) Uani 1 1 d .
P1 P 0.39081(10) 0.07181(4) 0.39680(4) 0.02467(15) Uani 1 1 d .
P2 P 0.49474(10) 0.06068(4) 0.23822(4) 0.02337(14) Uani 1 1 d .
F1 F 0.0465(2) 0.04159(11) 0.16090(10) 0.0346(4) Uani 1 1 d .
F2 F -0.0814(3) 0.10994(14) 0.04083(11) 0.0473(5) Uani 1 1 d .
F3 F -0.0292(3) 0.26817(16) 0.01688(11) 0.0568(7) Uani 1 1 d .
F4 F 0.1436(3) 0.36231(11) 0.10988(14) 0.0511(6) Uani 1 1 d .
F5 F 0.2596(3) 0.29606(10) 0.23324(11) 0.0467(5) Uani 1 1 d .
O1 O -0.0231(3) 0.18748(17) 0.38452(12) 0.0433(6) Uani 1 1 d .
C1 C 0.6136(4) 0.04108(19) 0.37733(15) 0.0296(6) Uani 1 1 d .
H1A H 0.6901 0.0882 0.3832 0.035 Uiso 1 1 calc R
H1B H 0.6495 -0.0006 0.4117 0.035 Uiso 1 1 calc R
C2 C 0.6338(4) 0.00776(18) 0.30248(16) 0.0299(6) Uani 1 1 d .
H2A H 0.6051 -0.0504 0.3025 0.036 Uiso 1 1 calc R
H2B H 0.7548 0.0133 0.2876 0.036 Uiso 1 1 calc R
C3 C 0.4543(4) -0.01604(18) 0.16928(15) 0.0292(6) Uani 1 1 d .
H3 H 0.3897 0.0113 0.1305 0.035 Uiso 1 1 calc R
C4 C 0.3396(5) -0.08328(18) 0.19746(19) 0.0366(7) Uani 1 1 d .
H4A H 0.3046 -0.1184 0.1584 0.055 Uiso 1 1 calc R
H4B H 0.2378 -0.0597 0.2196 0.055 Uiso 1 1 calc R
H4C H 0.4027 -0.1150 0.2325 0.055 Uiso 1 1 calc R
C5 C 0.6171(5) -0.05014(19) 0.13669(18) 0.0371(7) Uani 1 1 d .
H5A H 0.6878 -0.0745 0.1738 0.056 Uiso 1 1 calc R
H5B H 0.6813 -0.0066 0.1138 0.056 Uiso 1 1 calc R
H5C H 0.5871 -0.0912 0.1016 0.056 Uiso 1 1 calc R
C6 C 0.6418(4) 0.13367(17) 0.19544(16) 0.0273(6) Uani 1 1 d .
H6 H 0.7523 0.1052 0.1858 0.033 Uiso 1 1 calc R
C7 C 0.6790(4) 0.2032(2) 0.24576(17) 0.0340(7) Uani 1 1 d .
H7A H 0.7625 0.2397 0.2241 0.051 Uiso 1 1 calc R
H7B H 0.7257 0.1819 0.2900 0.051 Uiso 1 1 calc R
H7C H 0.5729 0.2326 0.2555 0.051 Uiso 1 1 calc R
C8 C 0.5726(4) 0.1649(2) 0.12494(16) 0.0325(7) Uani 1 1 d .
H8A H 0.4602 0.1898 0.1324 0.049 Uiso 1 1 calc R
H8B H 0.5615 0.1199 0.0917 0.049 Uiso 1 1 calc R
H8C H 0.6518 0.2051 0.1056 0.049 Uiso 1 1 calc R
C9 C 0.2945(4) -0.01474(19) 0.44427(15) 0.0323(7) Uani 1 1 d .
H9 H 0.3584 -0.0223 0.4896 0.039 Uiso 1 1 calc R
C10 C 0.3100(6) -0.0928(2) 0.4011(2) 0.0452(9) Uani 1 1 d .
H10A H 0.2596 -0.1376 0.4277 0.068 Uiso 1 1 calc R
H10B H 0.4311 -0.1042 0.3919 0.068 Uiso 1 1 calc R
H10C H 0.2492 -0.0864 0.3562 0.068 Uiso 1 1 calc R
C11 C 0.1071(5) 0.0018(2) 0.46216(18) 0.0422(9) Uani 1 1 d .
H11A H 0.0414 0.0080 0.4184 0.063 Uiso 1 1 calc R
H11B H 0.0988 0.0514 0.4901 0.063 Uiso 1 1 calc R
H11C H 0.0608 -0.0434 0.4895 0.063 Uiso 1 1 calc R
C12 C 0.4151(5) 0.14873(19) 0.46748(15) 0.0315(7) Uani 1 1 d .
H12 H 0.2986 0.1593 0.4873 0.038 Uiso 1 1 calc R
C13 C 0.5294(5) 0.1215(2) 0.52861(17) 0.0441(8) Uani 1 1 d .
H13A H 0.6478 0.1166 0.5121 0.066 Uiso 1 1 calc R
H13B H 0.4897 0.0691 0.5461 0.066 Uiso 1 1 calc R
H13C H 0.5238 0.1613 0.5668 0.066 Uiso 1 1 calc R
C14 C 0.4806(5) 0.2283(2) 0.43624(17) 0.0358(7) Uani 1 1 d .
H14A H 0.4800 0.2700 0.4729 0.054 Uiso 1 1 calc R
H14B H 0.4060 0.2448 0.3972 0.054 Uiso 1 1 calc R
H14C H 0.5975 0.2209 0.4187 0.054 Uiso 1 1 calc R
C15 C 0.0833(4) 0.1607(2) 0.35037(15) 0.0299(6) Uani 1 1 d .
C16 C 0.1605(3) 0.16526(16) 0.20319(15) 0.0246(5) Uani 1 1 d .
C17 C 0.0754(4) 0.12229(19) 0.15210(14) 0.0262(6) Uani 1 1 d .
C18 C 0.0096(4) 0.1548(2) 0.08998(15) 0.0320(7) Uani 1 1 d .
C19 C 0.0334(4) 0.2355(2) 0.07702(17) 0.0375(8) Uani 1 1 d .
C20 C 0.1184(4) 0.2819(2) 0.12592(19) 0.0386(8) Uani 1 1 d .
C21 C 0.1781(4) 0.2459(2) 0.18714(17) 0.0316(7) Uani 1 1 d .

loop_
_atom_site_aniso_label
_atom_site_aniso_U_11
_atom_site_aniso_U_22
_atom_site_aniso_U_33
_atom_site_aniso_U_23
_atom_site_aniso_U_13
_atom_site_aniso_U_12
Rh1 0.02234(10) 0.01978(9) 0.02282(9) -0.00044(7) -0.00102(9) 0.00201(10)
P1 0.0299(4) 0.0210(3) 0.0231(3) 0.0014(3) -0.0029(3) 0.0014(3)
P2 0.0249(4) 0.0193(3) 0.0259(3) -0.0002(3) 0.0002(3) 0.0023(3)
F1 0.0346(10) 0.0280(10) 0.0411(10) -0.0065(8) -0.0070(8) 0.0034(8)
F2 0.0371(10) 0.0531(13) 0.0517(12) -0.0330(11) 0.0052(9) 0.0081(10)
F3 0.0577(15) 0.0768(18) 0.0360(12) 0.0238(11) 0.0042(10) 0.0288(13)
F4 0.0375(11) 0.0232(10) 0.0925(17) 0.0210(10) -0.0102(11) -0.0028(8)
F5 0.0476(11) 0.0262(8) 0.0663(12) 0.0035(8) -0.0223(12) -0.0024(10)
O1 0.0345(13) 0.0608(17) 0.0345(12) -0.0142(11) 0.0009(10) 0.0116(12)
C1 0.0310(15) 0.0262(15) 0.0315(15) 0.0032(12) -0.0042(12) 0.0040(13)
C2 0.0310(14) 0.0248(14) 0.0338(15) 0.0019(13) -0.0031(14) 0.0055(12)
C3 0.0369(17) 0.0219(14) 0.0287(14) -0.0041(11) 0.0006(12) 0.0021(13)
C4 0.0452(18) 0.0229(14) 0.0418(17) -0.0013(13) -0.0037(16) -0.0019(13)
C5 0.0423(19) 0.0268(16) 0.0421(17) -0.0082(13) 0.0026(14) 0.0074(15)
C6 0.0230(12) 0.0244(14) 0.0344(14) 0.0005(11) 0.0002(12) 0.0026(10)
C7 0.0350(16) 0.0294(16) 0.0376(16) 0.0017(13) -0.0021(13) -0.0046(13)
C8 0.0344(16) 0.0308(16) 0.0324(15) 0.0054(12) 0.0022(13) -0.0030(13)
C9 0.042(2) 0.0268(15) 0.0284(14) 0.0046(11) 0.0008(12) -0.0033(13)
C10 0.059(2) 0.0238(15) 0.053(2) 0.0003(14) 0.0115(17) -0.0043(15)
C11 0.049(2) 0.038(2) 0.0393(18) 0.0042(15) 0.0153(16) -0.0069(17)
C12 0.0421(18) 0.0272(15) 0.0250(13) -0.0019(12) -0.0041(12) 0.0052(14)
C13 0.066(2) 0.0343(18) 0.0320(15) 0.0014(14) -0.0152(15) 0.0023(19)
C14 0.048(2) 0.0277(16) 0.0317(15) -0.0038(12) -0.0095(14) 0.0012(15)
C15 0.0297(15) 0.0334(17) 0.0266(13) -0.0030(12) -0.0074(12) 0.0019(13)
C16 0.0238(12) 0.0240(13) 0.0258(12) 0.0055(12) 0.0004(12) 0.0049(10)
C17 0.0254(13) 0.0268(14) 0.0263(12) 0.0030(12) 0.0009(10) 0.0066(13)
C18 0.0259(15) 0.0469(19) 0.0232(13) -0.0045(13) -0.0045(11) 0.0089(14)
C19 0.0325(17) 0.051(2) 0.0290(15) 0.0150(14) 0.0065(13) 0.0141(15)
C20 0.0302(16) 0.0347(17) 0.0509(19) 0.0197(15) 0.0022(14) 0.0031(14)
C21 0.0260(14) 0.0294(15) 0.0394(17) 0.0043(12) -0.0029(12) 0.0005(12)

loop_
_atom_type_symbol
_atom_type_description
_atom_type_scat_dispersion_real
_atom_type_scat_dispersion_imag
_atom_type_scat_source
C C 0.0033 0.0016 'International Tables Vol C Tables 4.2.6.8 and 6.1.1.4'
H H 0.0000 0.0000 'International Tables Vol C Tables 4.2.6.8 and 6.1.1.4'
F F 0.0171 0.0103 'International Tables Vol C Tables 4.2.6.8 and 6.1.1.4'
O O 0.0106 0.0060 'International Tables Vol C Tables 4.2.6.8 and 6.1.1.4'
P P 0.1023 0.0942 'International Tables Vol C Tables 4.2.6.8 and 6.1.1.4'
Rh Rh -1.1178 0.9187 'International Tables Vol C Tables 4.2.6.8 and 6.1.1.4'

loop_
_geom_angle_atom_site_label_1
_geom_angle_atom_site_label_2
_geom_angle_atom_site_label_3
_geom_angle
C15 Rh1 C16 91.65(12)
C15 Rh1 P1 90.84(9)
C16 Rh1 P1 174.44(8)
C15 Rh1 P2 175.92(9)
C16 Rh1 P2 92.12(8)
P1 Rh1 P2 85.26(3)
C1 P1 C9 105.37(15)
C1 P1 C12 103.67(15)
C9 P1 C12 102.94(14)
C1 P1 Rh1 110.29(10)
C9 P1 Rh1 118.34(11)
C12 P1 Rh1 114.82(10)
C3 P2 C2 103.76(14)
C3 P2 C6 104.27(14)
C2 P2 C6 103.47(14)
C3 P2 Rh1 118.50(11)
C2 P2 Rh1 109.39(10)
C6 P2 Rh1 115.82(9)
C2 C1 P1 112.4(2)
C2 C1 H1A 109.1
P1 C1 H1A 109.1
C2 C1 H1B 109.1
P1 C1 H1B 109.1
H1A C1 H1B 107.9
C1 C2 P2 112.2(2)
C1 C2 H2A 109.2
P2 C2 H2A 109.2
C1 C2 H2B 109.2
P2 C2 H2B 109.2
H2A C2 H2B 107.9
C5 C3 C4 111.1(3)
C5 C3 P2 113.5(2)
C4 C3 P2 110.9(2)
C5 C3 H3 107.0
C4 C3 H3 107.0
P2 C3 H3 107.0
C3 C4 H4A 109.5
C3 C4 H4B 109.5
H4A C4 H4B 109.5
C3 C4 H4C 109.5
H4A C4 H4C 109.5
H4B C4 H4C 109.5
C3 C5 H5A 109.5
C3 C5 H5B 109.5
H5A C5 H5B 109.5
C3 C5 H5C 109.5
H5A C5 H5C 109.5
H5B C5 H5C 109.5
C7 C6 C8 110.9(2)
C7 C6 P2 109.8(2)
C8 C6 P2 112.5(2)
C7 C6 H6 107.8
C8 C6 H6 107.8
P2 C6 H6 107.8
C6 C7 H7A 109.5
C6 C7 H7B 109.5
H7A C7 H7B 109.5
C6 C7 H7C 109.5
H7A C7 H7C 109.5
H7B C7 H7C 109.5
C6 C8 H8A 109.5
C6 C8 H8B 109.5
H8A C8 H8B 109.5
C6 C8 H8C 109.5
H8A C8 H8C 109.5
H8B C8 H8C 109.5
C11 C9 C10 110.2(3)
C11 C9 P1 111.0(2)
C10 C9 P1 111.3(2)
C11 C9 H9 108.1
C10 C9 H9 108.1
P1 C9 H9 108.1
C9 C10 H10A 109.5
C9 C10 H10B 109.5
H10A C10 H10B 109.5
C9 C10 H10C 109.5
H10A C10 H10C 109.5
H10B C10 H10C 109.5
C9 C11 H11A 109.5
C9 C11 H11B 109.5
H11A C11 H11B 109.5
C9 C11 H11C 109.5
H11A C11 H11C 109.5
H11B C11 H11C 109.5
C13 C12 C14 110.6(3)
C13 C12 P1 113.7(2)
C14 C12 P1 110.3(2)
C13 C12 H12 107.3
C14 C12 H12 107.3
P1 C12 H12 107.3
C12 C13 H13A 109.5
C12 C13 H13B 109.5
H13A C13 H13B 109.5
C12 C13 H13C 109.5
H13A C13 H13C 109.5
H13B C13 H13C 109.5
C12 C14 H14A 109.5
C12 C14 H14B 109.5
H14A C14 H14B 109.5
C12 C14 H14C 109.5
H14A C14 H14C 109.5
H14B C14 H14C 109.5
O1 C15 Rh1 178.2(3)
C17 C16 C21 113.4(3)
C17 C16 Rh1 125.2(2)
C21 C16 Rh1 121.4(2)
F1 C17 C16 120.1(2)
F1 C17 C18 114.9(3)
C16 C17 C18 124.9(3)
C19 C18 F2 118.2(3)
C19 C18 C17 118.6(3)
F2 C18 C17 123.2(3)
F3 C19 C18 119.5(3)
F3 C19 C20 121.1(3)
C18 C19 C20 119.4(3)
C19 C20 F4 117.4(3)
C19 C20 C21 119.0(3)
F4 C20 C21 123.5(3)
F5 C21 C16 119.8(3)
F5 C21 C20 115.5(3)
C16 C21 C20 124.7(3)

loop_
_geom_bond_atom_site_label_1
_geom_bond_atom_site_label_2
_geom_bond_distance
Rh1 C15 1.861(3)
Rh1 C16 2.108(3)
Rh1 P1 2.2644(7)
Rh1 P2 2.3354(8)
P1 C1 1.851(3)
P1 C9 1.853(3)
P1 C12 1.858(3)
P2 C3 1.850(3)
P2 C2 1.852(3)
P2 C6 1.855(3)
F1 C17 1.367(4)
F2 C18 1.387(4)
F3 C19 1.353(4)
F4 C20 1.382(4)
F5 C21 1.363(4)
O1 C15 1.143(4)
C1 C2 1.529(4)
C1 H1A 0.9900
C1 H1B 0.9900
C2 H2A 0.9900
C2 H2B 0.9900
C3 C5 1.523(4)
C3 C4 1.527(4)
C3 H3 1.0000
C4 H4A 0.9800
C4 H4B 0.9800
C4 H4C 0.9800
C5 H5A 0.9800
C5 H5B 0.9800
C5 H5C 0.9800
C6 C7 1.523(4)
C6 C8 1.530(4)
C6 H6 1.0000
C7 H7A 0.9800
C7 H7B 0.9800
C7 H7C 0.9800
C8 H8A 0.9800
C8 H8B 0.9800
C8 H8C 0.9800
C9 C11 1.527(5)
C9 C10 1.535(4)
C9 H9 1.0000
C10 H10A 0.9800
C10 H10B 0.9800
C10 H10C 0.9800
C11 H11A 0.9800
C11 H11B 0.9800
C11 H11C 0.9800
C12 C13 1.530(4)
C12 C14 1.534(5)
C12 H12 1.0000
C13 H13A 0.9800
C13 H13B 0.9800
C13 H13C 0.9800
C14 H14A 0.9800
C14 H14B 0.9800
C14 H14C 0.9800
C16 C17 1.373(4)
C16 C21 1.378(4)
C17 C18 1.392(4)
C18 C19 1.372(5)
C19 C20 1.375(5)
C20 C21 1.384(4)
